data_7714699
loop_
_publ_author_name
'Hou, Yujiao'
'Han, Peilin'
'Li, Hao'
'Zhang, Shixing'
'Qin, Mengge'
'Zhang, Nan'
'Fu, Bingbing'
'Mao, Ruitao'
'Ge, Suxiang'

_publ_section_title
;
 Bifunctional 3D POM-based coordination polymers for improved
 pseudocapacitance and catalytic oxidation performance.
;
_journal_issue 4
_journal_name_full 'Dalton transactions (Cambridge, England : 2003)'
_journal_page_first 1541
_journal_page_last 1550
_journal_paper_doi 10.1039/d3dt03650b
_journal_volume 53
_journal_year 2024
_chemical_absolute_configuration unk
_chemical_formula_sum 'C48 H60 Cu6 Mo24 N40 O91 Si2'
_chemical_formula_weight 5393.34
_space_group_crystal_system monoclinic
_space_group_IT_number 9
_space_group_name_Hall 'C -2yc'
_space_group_name_H-M_alt 'C 1 c 1'
_atom_sites_solution_hydrogens mixed
_atom_sites_solution_primary direct
_audit_creation_method
;FinalCif V118 by Daniel Kratzert, Freiburg 2023,
https://dkratzert.de/finalcif.html
;
_audit_update_record
;
2023-11-24 deposited with the CCDC.	2023-12-13 downloaded from the CCDC.
;
_cell_angle_alpha 90
_cell_angle_beta 98.872(2)
_cell_angle_gamma 90
_cell_formula_units_Z 2
_cell_length_a 22.670(3)
_cell_length_b 13.9099(19)
_cell_length_c 20.391(3)
_cell_measurement_reflns_used 1925
_cell_measurement_temperature 296(2)
_cell_measurement_theta_max 22.646
_cell_measurement_theta_min 2.5025
_cell_volume 6353.1(15)
_computing_cell_refinement 'SAINT V8.34A'
_computing_data_reduction 'SAINT V8.34A'
_computing_structure_refinement 'SHELXL-2019/2 (Sheldrick, 2019)'
_computing_structure_solution 'SHELXS (G. Sheldrick)'
_diffrn_ambient_environment N~2~
_diffrn_ambient_temperature 296(2)
_diffrn_detector CCD
_diffrn_detector_area_resol_mean 8.3
_diffrn_detector_type 'Bruker APEXII'
_diffrn_measured_fraction_theta_full 0.999
_diffrn_measured_fraction_theta_max 0.978
_diffrn_measurement_device 'three-circle diffractometer'
_diffrn_measurement_device_type 'Bruker APEX2 QUAZAR'
_diffrn_measurement_method '\w and \f scans'
_diffrn_measurement_specimen_support 'MiTeGen micromount'
_diffrn_radiation_monochromator 'mirror optics'
_diffrn_radiation_probe x-ray
_diffrn_radiation_type MoK\a
_diffrn_radiation_wavelength 0.71073
_diffrn_reflns_av_R_equivalents 0.0493
_diffrn_reflns_av_unetI/netI 0.0932
_diffrn_reflns_Laue_measured_fraction_full 0.999
_diffrn_reflns_Laue_measured_fraction_max 0.978
_diffrn_reflns_limit_h_max 24
_diffrn_reflns_limit_h_min -29
_diffrn_reflns_limit_k_max 10
_diffrn_reflns_limit_k_min -18
_diffrn_reflns_limit_l_max 25
_diffrn_reflns_limit_l_min -25
_diffrn_reflns_number 18915
_diffrn_reflns_point_group_measured_fraction_full 0.895
_diffrn_reflns_point_group_measured_fraction_max 0.836
_diffrn_reflns_theta_full 25.242
_diffrn_reflns_theta_max 27.632
_diffrn_reflns_theta_min 2.502
_diffrn_source 'microfocus sealed X-ray tube'
_diffrn_source_type 'Incoatec I\ms'
_exptl_absorpt_coefficient_mu 3.401
_exptl_absorpt_correction_T_max 0.0207
_exptl_absorpt_correction_T_min 0.0056
_exptl_absorpt_correction_type multi-scan
_exptl_absorpt_process_details
;
 SADABS 2016/2: Krause, L., Herbst-Irmer, R., Sheldrick G.M. & Stalke D.,
 J. Appl. Cryst. 48 (2015) 3-10
;
_exptl_crystal_density_diffrn 2.819
_exptl_crystal_description block
_exptl_crystal_F_000 5132
_exptl_crystal_size_max 0.2
_exptl_crystal_size_mid 0.1
_exptl_crystal_size_min 0.1
_refine_diff_density_max 2.260
_refine_diff_density_min -1.493
_refine_diff_density_rms 0.202
_refine_ls_abs_structure_details
;
 Refined as an inversion twin.
;
_refine_ls_abs_structure_Flack 0.53(7)
_refine_ls_extinction_method none
_refine_ls_goodness_of_fit_ref 1.030
_refine_ls_hydrogen_treatment mixed
_refine_ls_matrix_type full
_refine_ls_number_parameters 921
_refine_ls_number_reflns 12390
_refine_ls_number_restraints 1446
_refine_ls_restrained_S_all 0.997
_refine_ls_R_factor_all 0.1415
_refine_ls_R_factor_gt 0.0838
_refine_ls_shift/su_max 0.009
_refine_ls_shift/su_mean 0.001
_refine_ls_structure_factor_coef Fsqd
_refine_ls_weighting_details 'w=1/[\s^2^(Fo^2^)+(0.0802P)^2^+163.2758P] where P=(Fo^2^+2Fc^2^)/3'
_refine_ls_weighting_scheme calc
_refine_ls_wR_factor_gt 0.1900
_refine_ls_wR_factor_ref 0.2257
_reflns_Friedel_coverage 0.709
_reflns_Friedel_fraction_full 0.791
_reflns_Friedel_fraction_max 0.694
_reflns_number_gt 7330
_reflns_number_total 12390
_reflns_threshold_expression 'I > 2\s(I)'
_cod_data_source_file d3dt03650b2.cif
_cod_data_source_block 220623HYJ2_0m
_cod_depositor_comments 'Adding full bibliography for 7714698--7714700.cif.'
_cod_original_cell_volume 6353.0(15)
_cod_original_sg_symbol_H-M 'C c'
_cod_database_code 7714699
_shelx_shelxl_version_number 2019/2
_shelx_space_group_comment
;
The symmetry employed for this shelxl refinement is uniquely defined
by the following loop, which should always be used as a source of
symmetry information in preference to the above space-group names.
They are only intended as comments.
;
_diffrn_measurement_ambient_temperature_device_make 'Oxford Cryostream 800'

loop_
_space_group_symop_operation_xyz
'x, y, z'
'x, -y, z+1/2'
'x+1/2, y+1/2, z'
'x+1/2, -y+1/2, z+1/2'

loop_
_atom_site_label
_atom_site_type_symbol
_atom_site_fract_x
_atom_site_fract_y
_atom_site_fract_z
_atom_site_U_iso_or_equiv
_atom_site_adp_type
_atom_site_occupancy
_atom_site_site_symmetry_order
_atom_site_calc_flag
_atom_site_refinement_flags_posn
_atom_site_refinement_flags_adp
_atom_site_refinement_flags_occupancy
_atom_site_disorder_assembly
_atom_site_disorder_group
Mo1 Mo 1.36380(17) -1.2959(3) 1.39121(19) 0.0605(10) Uani 1 1 d . . . . .
Mo2 Mo 1.46195(16) -1.1676(3) 1.52040(17) 0.0535(9) Uani 1 1 d . U . . .
Mo3 Mo 1.42399(18) -1.4240(3) 1.27350(18) 0.0617(10) Uani 1 1 d . . . . .
Mo4 Mo 1.58497(15) -1.1690(3) 1.27310(17) 0.0523(9) Uani 1 1 d . . . . .
Mo5 Mo 1.5246(3) -1.55019(17) 1.3994(3) 0.0654(7) Uani 1 1 d . . . . .
Mo9 Mo 1.58256(17) -1.4169(3) 1.2714(2) 0.0678(12) Uani 1 1 d . . . . .
Mo8 Mo 1.46246(17) -1.4260(3) 1.5176(2) 0.0738(13) Uani 1 1 d . . . . .
Mo7 Mo 1.67555(16) -1.2944(3) 1.39312(19) 0.0620(11) Uani 1 1 d . . . . .
Mo11 Mo 1.4226(2) -1.1796(3) 1.2667(2) 0.0764(13) Uani 1 1 d . . . . .
Mo10 Mo 1.5153(3) -1.04254(17) 1.3974(2) 0.0884(14) Uani 1 1 d . . . . .
Mo6 Mo 1.61365(19) -1.4229(3) 1.52090(18) 0.0656(11) Uani 1 1 d . . . . .
Mo12 Mo 1.6108(2) -1.1585(4) 1.5164(2) 0.0857(15) Uani 1 1 d . . . . .
Cu3 Cu 1.2439(2) -0.5162(3) 1.0896(2) 0.0438(11) Uani 1 1 d . . . . .
Cu2 Cu 1.2750(3) -0.7522(4) 1.1447(3) 0.0388(6) Uani 1 1 d . . . . .
Cu1 Cu 1.3031(2) -0.9873(3) 1.2024(2) 0.0435(11) Uani 1 1 d . . . . .
Si1 Si 1.5210(6) -1.2959(4) 1.3944(6) 0.0405(14) Uani 1 1 d . . . . .
O39 O 1.6133(14) -1.478(3) 1.2163(15) 0.076(8) Uani 1 1 d . . . . .
O38 O 1.3950(11) -1.2059(17) 1.4543(12) 0.056(5) Uani 1 1 d . . . . .
O37 O 1.5919(11) -1.5365(19) 1.4696(12) 0.060(5) Uani 1 1 d . . . . .
O36 O 1.3873(10) -1.4922(19) 1.2147(11) 0.053(5) Uani 1 1 d . . . . .
O35 O 1.6554(10) -1.3830(15) 1.4528(11) 0.053(4) Uani 1 1 d . . . . .
O34 O 1.6655(13) -1.467(2) 1.5813(15) 0.082(7) Uani 1 1 d . . . . .
O33 O 1.4568(10) -1.5110(17) 1.3392(12) 0.056(5) Uani 1 1 d . . . . .
O32 O 1.6582(11) -1.1922(19) 1.3241(14) 0.064(6) Uani 1 1 d . . . . .
O31 O 1.4981(10) -1.4123(18) 1.2438(11) 0.057(5) Uani 1 1 d . . . . .
O30 O 1.6638(12) -1.1106(19) 1.5776(14) 0.055(6) Uani 1 1 d . . . . .
O28 O 1.5285(16) -1.6687(14) 1.3882(17) 0.071(6) Uani 1 1 d . . . . .
O27 O 1.7492(11) -1.288(2) 1.4035(16) 0.072(7) Uani 1 1 d . . . . .
O26 O 1.5733(9) -1.5019(16) 1.3391(11) 0.054(5) Uani 1 1 d . . . . .
O25 O 1.6605(10) -1.3835(18) 1.3198(12) 0.057(5) Uani 1 1 d . . . . .
O24 O 1.2921(13) -1.301(2) 1.4020(16) 0.076(7) Uani 1 1 d . . . . .
O23 O 1.5052(12) -0.9239(16) 1.3828(14) 0.077(7) Uani 1 1 d . . . . .
O22 O 1.3518(10) -1.2101(17) 1.3154(12) 0.062(5) Uani 1 1 d . . . . .
O21 O 1.5206(9) -1.2001(14) 1.4392(10) 0.050(4) Uani 1 1 d . . . . .
O20 O 1.3986(10) -1.3922(17) 1.4517(12) 0.055(5) Uani 1 1 d . . . . .
O19 O 1.6522(10) -1.1966(15) 1.4484(12) 0.059(4) Uani 1 1 d . . . . .
O18 O 1.5699(9) -1.2948(14) 1.3481(10) 0.047(4) Uani 1 1 d . . . . .
O17 O 1.4185(12) -1.122(2) 1.5737(14) 0.073(6) Uani 1 1 d . . . . .
O16 O 1.4460(11) -1.0957(17) 1.3364(12) 0.063(5) Uani 1 1 d . . . . .
O15 O 1.3998(10) -1.3069(16) 1.2232(11) 0.056(4) Uani 1 1 d . . . . .
O14 O 1.4519(9) -1.2987(14) 1.3457(11) 0.053(4) Uani 1 1 d . . . . .
O13 O 1.6088(10) -1.2904(16) 1.5453(11) 0.057(4) Uani 1 1 d . . . . .
O12 O 1.5397(10) -1.1442(19) 1.5593(11) 0.062(5) Uani 1 1 d . . . . .
O11 O 1.5637(11) -1.0836(17) 1.3356(11) 0.060(5) Uani 1 1 d . . . . .
O10 O 1.3559(10) -1.4006(17) 1.3227(11) 0.057(5) Uani 1 1 d . . . . .
O9 O 1.5247(9) -1.3900(14) 1.4434(10) 0.051(4) Uani 1 1 d . . . . .
O8 O 1.5398(10) -1.4462(17) 1.5597(12) 0.060(5) Uani 1 1 d . . . . .
O7 O 1.3813(12) -1.109(2) 1.2103(14) 0.058(6) Uani 1 1 d . . . . .
O6 O 1.4927(10) -1.1835(17) 1.2421(12) 0.059(5) Uani 1 1 d . . . . .
O5 O 1.5826(10) -1.0455(17) 1.4643(11) 0.058(5) Uani 1 1 d . . . . .
O4 O 1.4652(12) -1.0525(17) 1.4668(12) 0.064(5) Uani 1 1 d . . . . .
O3 O 1.4315(15) -1.484(2) 1.5778(16) 0.077(7) Uani 1 1 d . . . . .
O3S O 1.2494(11) -1.101(2) 1.1676(12) 0.062(6) Uani 1 1 d . . . . .
H3S1 H 1.234295 -1.107865 1.122875 0.075 Uiso 1 1 d R U . . .
H3S2 H 1.238455 -1.143429 1.198629 0.075 Uiso 1 1 d R U . . .
O2W O 1.2996(13) -0.407(2) 1.1141(11) 0.053(6) Uani 1 1 d D . . . .
H2W1 H 1.327(8) -0.41(2) 1.148(8) 0.080 Uiso 1 1 d D U . . .
H2W2 H 1.272(8) -0.37(2) 1.126(13) 0.080 Uiso 1 1 d D U . . .
OW4 O 1.2513(12) -0.298(3) 1.2269(19) 0.075(9) Uani 1 1 d D . . . .
H4W1 H 1.255(14) -0.29(3) 1.268(4) 0.112 Uiso 1 1 d D U . . .
H4W2 H 1.214(5) -0.29(3) 1.214(14) 0.112 Uiso 1 1 d D U . . .
OW3 O 1.2890(14) -1.206(3) 1.0614(19) 0.094(12) Uani 1 1 d D . . . .
H3W1 H 1.260656 -1.242756 1.068455 0.140 Uiso 1 1 d DR U . . .
H3W2 H 1.318483 -1.224261 1.089628 0.140 Uiso 1 1 d DR U . . .
OW2 O 1.2199(11) -0.8684(19) 1.2039(13) 0.054(5) Uani 1 1 d . . . . .
HW21 H 1.182224 -0.888821 1.178649 0.065 Uiso 1 1 calc R U . . .
HW22 H 1.214858 -0.847861 1.248135 0.065 Uiso 1 1 calc R U . . .
O1W O 1.3177(11) -0.6462(19) 1.0794(15) 0.059(6) Uani 1 1 d . . . . .
HW11 H 1.316263 -0.668641 1.034109 0.071 Uiso 1 1 calc R U . . .
HW12 H 1.358156 -0.628563 1.098166 0.071 Uiso 1 1 calc R U . . .
O1S O 1.638(2) -1.775(4) 1.391(4) 0.12(2) Uani 0.5 1 d D . P . .
H1S1 H 1.652578 -1.740614 1.424711 0.174 Uiso 1 1 d DR U . . .
H1S2 H 1.649789 -1.746035 1.358685 0.174 Uiso 1 1 d DR U . . .
O2 O 1.6036(12) -1.098(2) 1.2142(12) 0.069(7) Uani 1 1 d . . . . .
O1 O 1.4744(11) -1.5454(18) 1.4684(12) 0.066(5) Uani 1 1 d . . . . .
O40 O 1.4624(8) -1.2943(13) 1.5534(9) 0.043(3) Uani 1 1 d . U . . .
N7 N 1.1288(13) -0.611(2) 1.0593(13) 0.041(5) Uani 1 1 d . . . . .
N1_1 N 1.6317(7) -0.7799(18) 1.2135(13) 0.063(6) Uani 1 1 d G U . . .
C1_1 C 1.5954(10) -0.6989(14) 1.2098(14) 0.060(6) Uani 1 1 d G U . . .
H1_1 H 1.611505 -0.638374 1.204888 0.072 Uiso 1 1 calc R U . . .
C2_1 C 1.5350(10) -0.7085(14) 1.2136(14) 0.053(5) Uani 1 1 d G U . . .
H2_1 H 1.510667 -0.654401 1.211179 0.064 Uiso 1 1 calc R U . . .
C3_1 C 1.5109(7) -0.7991(18) 1.2210(13) 0.050(5) Uani 1 1 d G U . . .
C4_1 C 1.5472(10) -0.8800(14) 1.2247(14) 0.054(5) Uani 1 1 d G U . . .
H4_1 H 1.531101 -0.940568 1.229620 0.065 Uiso 1 1 calc R U . . .
C5_1 C 1.6076(10) -0.8704(14) 1.2209(14) 0.059(6) Uani 1 1 d G U . . .
H5_1 H 1.631939 -0.924543 1.223330 0.071 Uiso 1 1 calc R U . . .
C6_1 C 1.4451(17) -0.810(3) 1.216(2) 0.047(4) Uani 1 1 d . U . . .
N2_1 N 1.4026(14) -0.743(2) 1.1977(16) 0.047(5) Uani 1 1 d . U . . .
N3_1 N 1.3526(13) -0.792(2) 1.1963(15) 0.041(4) Uani 1 1 d . U . . .
N4_1 N 1.3624(13) -0.882(2) 1.2177(15) 0.043(4) Uani 1 1 d . U . . .
N5_1 N 1.4242(12) -0.901(2) 1.2266(14) 0.042(4) Uani 1 1 d . U . . .
N1_2 N 0.9180(7) -0.7229(17) 1.0828(13) 0.059(7) Uani 1 1 d G . . . .
C1_2 C 0.9548(9) -0.8031(13) 1.0930(12) 0.052(7) Uani 1 1 d G . . . .
H1_2 H 0.938798 -0.862734 1.100881 0.063 Uiso 1 1 calc R U . . .
C2_2 C 1.0156(8) -0.7941(13) 1.0913(11) 0.040(6) Uani 1 1 d G . . . .
H2_2 H 1.040308 -0.847747 1.098112 0.048 Uiso 1 1 calc R U . . .
C3_2 C 1.0396(7) -0.7049(16) 1.0795(11) 0.038(5) Uani 1 1 d G . . . .
C4_2 C 1.0027(10) -0.6247(13) 1.0693(15) 0.072(11) Uani 1 1 d G . . . .
H4_2 H 1.018781 -0.565053 1.061443 0.086 Uiso 1 1 calc R U . . .
C5_2 C 0.9419(9) -0.6337(14) 1.0710(15) 0.066(10) Uani 1 1 d G . . . .
H5_2 H 0.917271 -0.580039 1.064213 0.079 Uiso 1 1 calc R U . . .
C6_2 C 1.1009(16) -0.690(3) 1.0751(17) 0.040(6) Uani 1 1 d . . . . .
N2_2 N 1.1441(13) -0.756(2) 1.0995(13) 0.039(5) Uani 1 1 d . . . . .
N3_2 N 1.1944(13) -0.710(2) 1.0974(15) 0.043(5) Uani 1 1 d . . . . .
N4_2 N 1.1829(13) -0.620(2) 1.0765(13) 0.038(5) Uani 1 1 d . . . . .
N1_3 N 1.2500(8) -0.4982(14) 0.9944(7) 0.036(4) Uani 1 1 d G U . . .
C1_3 C 1.2082(8) -0.5349(14) 0.9435(9) 0.045(5) Uani 1 1 d G U . . .
H1_3 H 1.177041 -0.573058 0.953377 0.055 Uiso 1 1 calc R U . . .
C2_3 C 1.2129(8) -0.5144(15) 0.8778(8) 0.042(5) Uani 1 1 d G U . . .
H2_3 H 1.184966 -0.538939 0.843705 0.051 Uiso 1 1 calc R U . . .
C3_3 C 1.2595(9) -0.4574(14) 0.8630(6) 0.038(4) Uani 1 1 d G U . . .
C4_3 C 1.3013(8) -0.4207(14) 0.9139(9) 0.039(4) Uani 1 1 d G U . . .
H4_3 H 1.332387 -0.382545 0.904044 0.047 Uiso 1 1 calc R U . . .
C5_3 C 1.2965(8) -0.4412(15) 0.9796(8) 0.042(5) Uani 1 1 d G U . . .
H5_3 H 1.324462 -0.416662 1.013716 0.050 Uiso 1 1 calc R U . . .
C6_3 C 1.2589(14) -0.440(2) 0.7931(15) 0.037(4) Uani 1 1 d . U . . .
N2_3 N 1.2827(11) -0.352(2) 0.7717(13) 0.039(4) Uani 1 1 d . U . . .
N3_3 N 1.2723(12) -0.366(2) 0.7060(12) 0.037(4) Uani 1 1 d . U . . .
N4_3 N 1.2508(12) -0.445(2) 0.6891(12) 0.037(4) Uani 1 1 d . U . . .
N5_3 N 1.2450(12) -0.505(2) 0.7378(13) 0.039(4) Uani 1 1 d . U . . .
N1_4 N 1.2980(10) -0.9904(16) 0.8003(7) 0.052(5) Uani 1 1 d G U . . .
C1_4 C 1.2496(10) -0.9423(17) 0.8194(8) 0.057(6) Uani 1 1 d G U . . .
H1_4 H 1.220905 -0.914717 0.787415 0.068 Uiso 1 1 calc R U . . .
C2_4 C 1.2442(9) -0.9355(16) 0.8862(10) 0.050(5) Uani 1 1 d G U . . .
H2_4 H 1.211801 -0.903353 0.898926 0.060 Uiso 1 1 calc R U . . .
C3_4 C 1.2871(10) -0.9768(14) 0.9339(7) 0.048(5) Uani 1 1 d G U . . .
C4_4 C 1.3354(10) -1.0249(18) 0.9149(9) 0.052(5) Uani 1 1 d G U . . .
H4_4 H 1.364144 -1.052535 0.946827 0.062 Uiso 1 1 calc R U . . .
C5_4 C 1.3409(9) -1.0317(18) 0.8481(10) 0.059(6) Uani 1 1 d G U . . .
H5_4 H 1.373249 -1.063901 0.835316 0.071 Uiso 1 1 calc R U . . .
C6_4 C 1.2842(15) -0.947(3) 1.0048(16) 0.043(4) Uani 1 1 d . U . . .
N2_4 N 1.2756(11) -0.856(2) 1.0209(13) 0.040(4) Uani 1 1 d . U . . .
N3_4 N 1.2759(13) -0.857(2) 1.0859(14) 0.044(4) Uani 1 1 d . U . . .
N4_4 N 1.2934(13) -0.954(2) 1.1078(14) 0.046(4) Uani 1 1 d . U . . .
N5_4 N 1.3003(14) -1.000(2) 1.0498(15) 0.047(5) Uani 1 1 d . U . . .

loop_
_atom_site_aniso_label
_atom_site_aniso_U_11
_atom_site_aniso_U_22
_atom_site_aniso_U_33
_atom_site_aniso_U_23
_atom_site_aniso_U_13
_atom_site_aniso_U_12
Mo1 0.059(2) 0.069(2) 0.060(2) 0.0022(19) 0.0297(18) -0.0011(19)
Mo2 0.057(2) 0.058(2) 0.0497(19) -0.0179(17) 0.0208(16) -0.0150(18)
Mo3 0.079(3) 0.0487(19) 0.051(2) -0.0101(17) -0.0078(18) 0.0057(18)
Mo4 0.050(2) 0.059(2) 0.0525(19) 0.0193(17) 0.0207(16) 0.0075(18)
Mo5 0.090(2) 0.0365(11) 0.0658(17) 0.002(2) 0.0014(14) -0.001(3)
Mo9 0.057(2) 0.076(3) 0.079(3) -0.039(2) 0.038(2) -0.025(2)
Mo8 0.060(3) 0.089(3) 0.080(3) 0.047(2) 0.037(2) 0.019(2)
Mo7 0.057(2) 0.072(3) 0.064(2) -0.0031(19) 0.0318(18) -0.0062(19)
Mo11 0.092(3) 0.078(2) 0.063(2) 0.0322(19) 0.024(2) 0.042(2)
Mo10 0.187(4) 0.0340(12) 0.0408(13) 0.001(2) 0.0071(18) 0.005(3)
Mo6 0.089(3) 0.054(2) 0.0456(19) 0.0166(17) -0.0170(18) -0.012(2)
Mo12 0.106(3) 0.090(3) 0.065(2) -0.037(2) 0.026(2) -0.056(3)
Cu3 0.047(3) 0.046(2) 0.039(2) 0.006(2) 0.0096(19) -0.007(2)
Cu2 0.0404(16) 0.0414(14) 0.0358(13) -0.0036(11) 0.0097(11) 0.0061(12)
Cu1 0.056(3) 0.050(3) 0.0243(19) -0.0004(18) 0.0043(18) 0.000(2)
Si1 0.058(4) 0.031(3) 0.034(3) 0.000(5) 0.009(3) 0.001(5)
O39 0.071(14) 0.093(18) 0.065(12) -0.026(12) 0.017(10) 0.003(12)
O38 0.050(9) 0.047(9) 0.067(9) 0.013(7) -0.006(7) 0.002(7)
O37 0.050(9) 0.065(10) 0.064(10) -0.002(7) 0.005(7) -0.003(7)
O36 0.039(10) 0.079(12) 0.040(9) -0.002(8) 0.001(7) 0.002(9)
O35 0.057(10) 0.046(9) 0.059(9) -0.003(7) 0.015(7) -0.006(7)
O34 0.061(12) 0.106(16) 0.077(13) 0.020(11) 0.003(9) -0.009(11)
O33 0.051(9) 0.055(10) 0.062(9) 0.002(7) 0.008(7) -0.006(7)
O32 0.047(10) 0.060(11) 0.082(11) 0.004(8) -0.005(8) -0.005(8)
O31 0.041(8) 0.070(12) 0.057(10) 0.006(8) 0.002(6) 0.004(7)
O30 0.062(11) 0.042(11) 0.065(11) -0.008(9) 0.016(9) 0.000(9)
O28 0.082(14) 0.051(9) 0.078(14) 0.004(9) 0.002(10) 0.001(9)
O27 0.043(10) 0.077(15) 0.090(15) 0.017(11) -0.006(8) -0.015(9)
O26 0.042(9) 0.058(10) 0.058(9) 0.003(7) -0.001(7) 0.001(7)
O25 0.041(9) 0.059(10) 0.067(10) 0.000(8) -0.002(7) 0.002(7)
O24 0.062(11) 0.084(15) 0.082(14) -0.012(11) 0.010(9) 0.000(9)
O23 0.095(17) 0.054(9) 0.084(15) 0.009(9) 0.018(12) 0.001(9)
O22 0.058(10) 0.064(10) 0.063(9) 0.003(7) 0.007(7) 0.012(8)
O21 0.055(8) 0.043(7) 0.052(7) 0.001(6) 0.005(6) -0.009(6)
O20 0.049(9) 0.050(9) 0.064(9) 0.008(7) 0.006(7) -0.010(7)
O19 0.064(10) 0.047(9) 0.066(9) 0.004(7) 0.012(7) -0.017(7)
O18 0.045(7) 0.045(7) 0.051(8) 0.002(6) 0.004(6) -0.002(6)
O17 0.075(13) 0.079(13) 0.068(12) 0.002(10) 0.018(10) 0.003(10)
O16 0.071(10) 0.057(9) 0.057(9) -0.006(7) 0.000(7) 0.009(7)
O15 0.049(10) 0.067(9) 0.051(9) -0.003(7) 0.001(7) -0.001(7)
O14 0.052(8) 0.047(8) 0.058(8) 0.002(6) 0.003(6) -0.002(6)
O13 0.060(10) 0.060(8) 0.052(9) 0.000(7) 0.010(7) -0.016(7)
O12 0.057(9) 0.078(11) 0.050(9) 0.009(8) 0.008(7) -0.014(7)
O11 0.064(10) 0.062(10) 0.049(9) 0.008(7) -0.009(7) 0.004(8)
O10 0.055(10) 0.060(9) 0.059(9) 0.000(7) 0.014(7) 0.001(7)
O9 0.050(8) 0.046(7) 0.056(8) 0.004(6) 0.000(6) 0.002(6)
O8 0.050(9) 0.055(10) 0.071(10) 0.002(8) 0.003(7) 0.006(7)
O7 0.051(10) 0.061(10) 0.060(11) 0.006(8) -0.002(8) 0.004(8)
O6 0.057(9) 0.060(11) 0.055(10) 0.000(8) -0.001(7) 0.004(7)
O5 0.066(10) 0.058(9) 0.049(9) 0.000(7) 0.005(7) -0.021(7)
O4 0.079(11) 0.056(10) 0.055(9) -0.004(7) 0.003(8) -0.015(8)
O3 0.097(15) 0.058(13) 0.080(13) 0.009(10) 0.025(11) -0.003(11)
O3S 0.061(13) 0.067(12) 0.056(14) 0.013(10) 0.000(10) -0.012(10)
O2W 0.072(15) 0.060(12) 0.031(10) 0.000(9) 0.018(9) -0.015(11)
OW4 0.034(15) 0.07(2) 0.11(3) 0.02(2) 0.012(15) -0.009(16)
OW3 0.07(2) 0.10(3) 0.10(3) 0.05(2) -0.013(18) -0.022(19)
OW2 0.046(10) 0.064(11) 0.055(11) 0.009(8) 0.013(8) 0.005(8)
O1W 0.050(10) 0.055(10) 0.073(13) 0.015(9) 0.013(9) 0.000(8)
O1S 0.07(4) 0.08(4) 0.20(8) 0.02(4) 0.01(4) 0.04(3)
O2 0.073(14) 0.083(16) 0.053(11) 0.028(10) 0.011(9) -0.007(11)
O1 0.059(10) 0.067(10) 0.068(10) -0.002(8) 0.001(8) 0.000(8)
O40 0.030(7) 0.041(6) 0.052(7) 0.010(6) -0.010(6) 0.004(6)
N7 0.046(10) 0.047(10) 0.030(11) 0.003(8) 0.007(8) 0.001(8)
N1_1 0.063(10) 0.061(11) 0.064(12) 0.011(10) 0.003(9) 0.008(9)
C1_1 0.061(10) 0.059(11) 0.058(12) 0.009(10) 0.004(9) 0.004(9)
C2_1 0.054(9) 0.055(10) 0.047(11) 0.010(9) -0.004(9) 0.003(8)
C3_1 0.046(8) 0.053(9) 0.048(10) 0.011(8) -0.003(7) 0.008(7)
C4_1 0.051(10) 0.055(10) 0.053(12) 0.015(9) -0.002(9) 0.010(8)
C5_1 0.055(10) 0.060(11) 0.061(12) 0.014(10) 0.003(9) 0.013(9)
C6_1 0.041(7) 0.044(8) 0.053(10) 0.010(8) 0.000(6) 0.007(6)
N2_1 0.042(8) 0.042(8) 0.055(10) 0.004(8) -0.003(7) 0.001(6)
N3_1 0.037(7) 0.037(8) 0.049(9) 0.005(7) 0.003(6) 0.002(6)
N4_1 0.037(8) 0.044(8) 0.045(9) 0.007(7) 0.002(7) 0.002(6)
N5_1 0.037(8) 0.043(8) 0.044(10) 0.005(7) 0.004(7) 0.010(7)
N1_2 0.054(12) 0.061(14) 0.062(18) -0.001(13) 0.009(11) 0.000(10)
C1_2 0.051(13) 0.052(13) 0.053(18) -0.009(12) 0.004(12) -0.009(10)
C2_2 0.039(11) 0.047(11) 0.033(14) -0.008(10) 0.005(9) -0.002(9)
C3_2 0.041(9) 0.043(11) 0.026(12) 0.005(10) -0.004(8) 0.005(8)
C4_2 0.046(12) 0.053(13) 0.12(3) 0.018(14) 0.024(13) 0.006(10)
C5_2 0.043(14) 0.055(14) 0.10(3) 0.001(14) 0.007(14) 0.006(10)
C6_2 0.043(9) 0.041(11) 0.037(14) -0.003(10) 0.008(8) -0.001(7)
N2_2 0.041(10) 0.044(9) 0.033(11) -0.002(8) 0.010(8) 0.003(7)
N3_2 0.042(8) 0.039(10) 0.047(12) 0.000(8) 0.004(7) -0.003(7)
N4_2 0.040(9) 0.039(9) 0.036(11) 0.009(8) 0.009(8) -0.001(7)
N1_3 0.037(9) 0.043(9) 0.031(7) 0.006(6) 0.010(6) 0.008(7)
C1_3 0.047(10) 0.048(10) 0.042(9) 0.002(7) 0.010(7) 0.004(8)
C2_3 0.048(10) 0.044(9) 0.037(8) -0.003(7) 0.012(7) 0.007(8)
C3_3 0.042(9) 0.041(8) 0.033(7) -0.007(6) 0.012(6) 0.007(7)
C4_3 0.045(9) 0.041(9) 0.032(8) 0.001(7) 0.009(7) 0.007(8)
C5_3 0.043(9) 0.046(10) 0.036(8) 0.003(7) 0.007(7) 0.003(8)
C6_3 0.035(9) 0.043(8) 0.034(7) -0.007(6) 0.010(6) 0.003(7)
N2_3 0.039(9) 0.044(8) 0.036(8) -0.006(6) 0.016(7) 0.004(7)
N3_3 0.041(9) 0.041(8) 0.030(8) -0.004(7) 0.010(7) -0.005(7)
N4_3 0.040(9) 0.043(9) 0.030(7) -0.008(6) 0.009(7) -0.004(8)
N5_3 0.041(9) 0.042(8) 0.033(8) -0.005(6) 0.006(7) 0.002(7)
N1_4 0.070(12) 0.054(11) 0.034(9) 0.000(8) 0.009(8) 0.015(10)
C1_4 0.072(12) 0.058(11) 0.041(9) 0.001(8) 0.011(8) 0.017(10)
C2_4 0.064(11) 0.050(11) 0.037(8) -0.003(8) 0.013(8) 0.012(9)
C3_4 0.055(10) 0.049(9) 0.042(7) -0.004(7) 0.012(7) 0.009(8)
C4_4 0.061(11) 0.056(11) 0.040(9) -0.005(8) 0.011(8) 0.014(9)
C5_4 0.072(12) 0.062(12) 0.045(10) -0.001(9) 0.014(9) 0.017(10)
C6_4 0.044(9) 0.047(8) 0.040(7) 0.000(6) 0.009(6) 0.010(8)
N2_4 0.034(9) 0.044(8) 0.040(8) -0.001(6) 0.002(7) 0.016(7)
N3_4 0.046(9) 0.045(8) 0.040(7) 0.000(6) 0.004(6) 0.010(7)
N4_4 0.047(9) 0.047(8) 0.043(7) 0.002(6) 0.003(6) 0.011(7)
N5_4 0.050(10) 0.046(8) 0.044(8) 0.001(6) 0.001(7) 0.008(8)

loop_
_atom_type_symbol
_atom_type_description
_atom_type_scat_dispersion_real
_atom_type_scat_dispersion_imag
_atom_type_scat_source
C C 0.0033 0.0016 'International Tables Vol C Tables 4.2.6.8 and 6.1.1.4'
H H 0.0000 0.0000 'International Tables Vol C Tables 4.2.6.8 and 6.1.1.4'
N N 0.0061 0.0033 'International Tables Vol C Tables 4.2.6.8 and 6.1.1.4'
O O 0.0106 0.0060 'International Tables Vol C Tables 4.2.6.8 and 6.1.1.4'
Si Si 0.0817 0.0704 'International Tables Vol C Tables 4.2.6.8 and 6.1.1.4'
Cu Cu 0.3201 1.2651 'International Tables Vol C Tables 4.2.6.8 and 6.1.1.4'
Mo Mo -1.6832 0.6857 'International Tables Vol C Tables 4.2.6.8 and 6.1.1.4'

loop_
_geom_angle_atom_site_label_1
_geom_angle_atom_site_label_2
_geom_angle_atom_site_label_3
_geom_angle
_geom_angle_site_symmetry_1
_geom_angle_site_symmetry_3
_geom_angle_publ_flag
O24 Mo1 O38 102.2(13) . . ?
O24 Mo1 O20 101.4(13) . . ?
O38 Mo1 O20 87.2(10) . . ?
O24 Mo1 O22 96.4(13) . . ?
O38 Mo1 O22 97.4(11) . . ?
O20 Mo1 O22 160.3(10) . . ?
O24 Mo1 O10 94.3(13) . . ?
O38 Mo1 O10 163.0(10) . . ?
O20 Mo1 O10 85.7(10) . . ?
O22 Mo1 O10 84.6(10) . . ?
O24 Mo1 O14 163.9(12) . . ?
O38 Mo1 O14 91.7(10) . . ?
O20 Mo1 O14 87.2(9) . . ?
O22 Mo1 O14 73.5(9) . . ?
O10 Mo1 O14 72.6(8) . . ?
O17 Mo2 O12 105.6(12) . . ?
O17 Mo2 O40 95.2(12) . . ?
O12 Mo2 O40 93.4(10) . . ?
O17 Mo2 O38 94.5(12) . . ?
O12 Mo2 O38 159.8(11) . . ?
O40 Mo2 O38 87.3(9) . . ?
O17 Mo2 O4 97.5(12) . . ?
O12 Mo2 O4 88.9(11) . . ?
O40 Mo2 O4 166.0(10) . . ?
O38 Mo2 O4 85.9(10) . . ?
O17 Mo2 O21 169.1(11) . . ?
O12 Mo2 O21 74.2(9) . . ?
O40 Mo2 O21 95.7(8) . . ?
O38 Mo2 O21 85.6(9) . . ?
O4 Mo2 O21 71.6(9) . . ?
O36 Mo3 O33 104.5(11) . . ?
O36 Mo3 O31 101.0(11) . . ?
O33 Mo3 O31 90.6(10) . . ?
O36 Mo3 O15 91.6(11) . . ?
O33 Mo3 O15 163.9(10) . . ?
O31 Mo3 O15 87.2(10) . . ?
O36 Mo3 O10 96.7(11) . . ?
O33 Mo3 O10 89.9(10) . . ?
O31 Mo3 O10 161.5(10) . . ?
O15 Mo3 O10 87.2(9) . . ?
O36 Mo3 O14 163.0(10) . . ?
O33 Mo3 O14 89.5(9) . . ?
O31 Mo3 O14 88.2(9) . . ?
O15 Mo3 O14 74.5(8) . . ?
O10 Mo3 O14 73.3(9) . . ?
O2 Mo4 O32 101.8(12) . . ?
O2 Mo4 O11 103.6(12) . . ?
O32 Mo4 O11 91.8(12) . . ?
O2 Mo4 O6 101.1(11) . . ?
O32 Mo4 O6 157.0(11) . . ?
O11 Mo4 O6 85.2(10) . . ?
O2 Mo4 O18 168.5(11) . . ?
O32 Mo4 O18 73.5(10) . . ?
O11 Mo4 O18 87.2(9) . . ?
O6 Mo4 O18 83.6(8) . . ?
O28 Mo5 O33 104.5(15) . . ?
O28 Mo5 O26 102.3(14) . . ?
O33 Mo5 O26 88.5(10) . . ?
O28 Mo5 O37 98.4(15) . . ?
O33 Mo5 O37 157.0(10) . . ?
O26 Mo5 O37 88.5(10) . . ?
O28 Mo5 O1 100.5(14) . . ?
O33 Mo5 O1 87.2(11) . . ?
O26 Mo5 O1 157.2(11) . . ?
O37 Mo5 O1 86.8(11) . . ?
O28 Mo5 O9 166.1(13) . . ?
O33 Mo5 O9 85.9(9) . . ?
O26 Mo5 O9 87.0(9) . . ?
O37 Mo5 O9 71.1(9) . . ?
O1 Mo5 O9 70.4(9) . . ?
O39 Mo9 O26 106.8(15) . . ?
O39 Mo9 O31 109.1(13) . . ?
O26 Mo9 O31 91.0(10) . . ?
O39 Mo9 O25 91.2(13) . . ?
O26 Mo9 O25 88.5(10) . . ?
O31 Mo9 O25 158.9(11) . . ?
O39 Mo9 O18 158.7(13) . . ?
O26 Mo9 O18 85.8(9) . . ?
O31 Mo9 O18 87.3(9) . . ?
O25 Mo9 O18 71.6(9) . . ?
O3 Mo8 O8 93.4(14) . . ?
O3 Mo8 O20 106.0(13) . . ?
O8 Mo8 O20 160.2(11) . . ?
O3 Mo8 O40 98.7(13) . . ?
O8 Mo8 O40 91.4(10) . . ?
O20 Mo8 O40 89.3(9) . . ?
O3 Mo8 O1 94.0(14) . . ?
O8 Mo8 O1 85.1(11) . . ?
O20 Mo8 O1 89.8(11) . . ?
O40 Mo8 O1 167.0(10) . . ?
O3 Mo8 O9 161.1(13) . . ?
O8 Mo8 O9 72.6(9) . . ?
O20 Mo8 O9 87.6(9) . . ?
O40 Mo8 O9 94.4(8) . . ?
O1 Mo8 O9 72.6(9) . . ?
O27 Mo7 O35 107.5(13) . . ?
O27 Mo7 O19 104.9(13) . . ?
O35 Mo7 O19 88.1(9) . . ?
O27 Mo7 O25 100.8(13) . . ?
O35 Mo7 O25 92.9(10) . . ?
O19 Mo7 O25 152.8(10) . . ?
O27 Mo7 O32 97.9(13) . . ?
O35 Mo7 O32 154.4(10) . . ?
O19 Mo7 O32 82.3(11) . . ?
O25 Mo7 O32 85.3(11) . . ?
O27 Mo7 O18 165.1(12) . . ?
O35 Mo7 O18 85.3(9) . . ?
O19 Mo7 O18 82.9(9) . . ?
O25 Mo7 O18 70.1(8) . . ?
O32 Mo7 O18 70.1(9) . . ?
O7 Mo11 O6 104.9(13) . . ?
O7 Mo11 O16 102.7(12) . . ?
O6 Mo11 O16 94.2(11) . . ?
O7 Mo11 O15 97.7(12) . . ?
O6 Mo11 O15 91.7(10) . . ?
O16 Mo11 O15 156.5(10) . . ?
O7 Mo11 O22 93.3(12) . . ?
O6 Mo11 O22 161.5(10) . . ?
O16 Mo11 O22 85.0(11) . . ?
O15 Mo11 O22 82.3(9) . . ?
O7 Mo11 O14 162.8(12) . . ?
O6 Mo11 O14 90.0(9) . . ?
O16 Mo11 O14 84.3(9) . . ?
O15 Mo11 O14 72.9(8) . . ?
O22 Mo11 O14 71.5(8) . . ?
O23 Mo10 O11 104.8(13) . . ?
O23 Mo10 O5 102.8(12) . . ?
O11 Mo10 O5 89.2(10) . . ?
O23 Mo10 O4 96.9(13) . . ?
O11 Mo10 O4 158.2(11) . . ?
O5 Mo10 O4 88.3(10) . . ?
O23 Mo10 O16 100.4(12) . . ?
O11 Mo10 O16 87.3(10) . . ?
O5 Mo10 O16 156.6(11) . . ?
O4 Mo10 O16 86.3(11) . . ?
O23 Mo10 O21 167.4(12) . . ?
O11 Mo10 O21 87.5(9) . . ?
O5 Mo10 O21 74.1(9) . . ?
O4 Mo10 O21 71.0(9) . . ?
O16 Mo10 O21 82.6(9) . . ?
O34 Mo6 O35 105.9(13) . . ?
O34 Mo6 O13 102.7(14) . . ?
O35 Mo6 O13 87.9(9) . . ?
O34 Mo6 O37 101.1(14) . . ?
O35 Mo6 O37 87.5(10) . . ?
O13 Mo6 O37 156.1(10) . . ?
O34 Mo6 O8 100.7(13) . . ?
O35 Mo6 O8 153.3(10) . . ?
O13 Mo6 O8 88.2(10) . . ?
O37 Mo6 O8 85.4(10) . . ?
O34 Mo6 O9 166.2(12) . . ?
O35 Mo6 O9 85.7(9) . . ?
O13 Mo6 O9 85.0(9) . . ?
O37 Mo6 O9 71.3(9) . . ?
O8 Mo6 O9 67.7(9) . . ?
O30 Mo12 O19 105.8(12) . . ?
O30 Mo12 O13 101.2(12) . . ?
O19 Mo12 O13 89.7(10) . . ?
O30 Mo12 O5 102.5(11) . . ?
O19 Mo12 O5 89.1(10) . . ?
O13 Mo12 O5 155.7(9) . . ?
O30 Mo12 O12 99.6(12) . . ?
O19 Mo12 O12 154.5(10) . . ?
O13 Mo12 O12 84.3(10) . . ?
O5 Mo12 O12 86.5(10) . . ?
O30 Mo12 O21 167.0(10) . . ?
O19 Mo12 O21 85.4(9) . . ?
O13 Mo12 O21 85.1(8) . . ?
O5 Mo12 O21 70.6(8) . . ?
O12 Mo12 O21 69.4(9) . . ?
N4_2 Cu3 N1_3 96.4(10) . . ?
N4_2 Cu3 O2W 171.7(11) . . ?
N1_3 Cu3 O2W 90.7(9) . . ?
N4_2 Cu3 N4_3 83.6(11) . 2_545 ?
N1_3 Cu3 N4_3 168.6(10) . 2_545 ?
O2W Cu3 N4_3 90.4(11) . 2_545 ?
N4_2 Cu3 O1W 85.7(10) . . ?
N1_3 Cu3 O1W 82.0(9) . . ?
O2W Cu3 O1W 99.7(10) . . ?
N4_3 Cu3 O1W 86.7(10) 2_545 . ?
N3_4 Cu2 N3_1 91.5(12) . . ?
N3_4 Cu2 N3_2 91.1(12) . . ?
N3_1 Cu2 N3_2 176.6(17) . . ?
N3_4 Cu2 N3_3 177.6(15) . 2_545 ?
N3_1 Cu2 N3_3 90.5(12) . 2_545 ?
N3_2 Cu2 N3_3 87.0(11) . 2_545 ?
N3_4 Cu2 O1W 94.5(12) . . ?
N3_1 Cu2 O1W 94.0(11) . . ?
N3_2 Cu2 O1W 88.1(11) . . ?
N3_3 Cu2 O1W 84.0(10) 2_545 . ?
N3_4 Cu2 OW2 82.1(11) . . ?
N3_1 Cu2 OW2 91.8(11) . . ?
N3_2 Cu2 OW2 86.3(11) . . ?
N3_3 Cu2 OW2 99.2(10) 2_545 . ?
O1W Cu2 OW2 173.4(11) . . ?
N4_4 Cu1 O3S 82.7(12) . . ?
N4_4 Cu1 N4_1 87.0(13) . . ?
O3S Cu1 N4_1 167.4(11) . . ?
N4_4 Cu1 N1_4 169.2(12) . 2_535 ?
O3S Cu1 N1_4 95.8(10) . 2_535 ?
N4_1 Cu1 N1_4 95.6(11) . 2_535 ?
N4_4 Cu1 O7 101.6(11) . . ?
O3S Cu1 O7 82.9(10) . . ?
N4_1 Cu1 O7 92.0(11) . . ?
N1_4 Cu1 O7 88.8(10) 2_535 . ?
N4_4 Cu1 OW2 83.4(10) . . ?
O3S Cu1 OW2 96.0(10) . . ?
N4_1 Cu1 OW2 90.2(11) . . ?
N1_4 Cu1 OW2 86.1(9) 2_535 . ?
O7 Cu1 OW2 174.7(10) . . ?
O18 Si1 O21 113.6(12) . . ?
O18 Si1 O9 113.6(12) . . ?
O21 Si1 O9 108.5(13) . . ?
O18 Si1 O14 108.6(13) . . ?
O21 Si1 O14 105.1(12) . . ?
O9 Si1 O14 106.9(12) . . ?
Mo1 O38 Mo2 147.1(14) . . ?
Mo6 O37 Mo5 126.3(14) . . ?
Mo7 O35 Mo6 153.0(13) . . ?
Mo3 O33 Mo5 147.5(13) . . ?
Mo4 O32 Mo7 125.7(14) . . ?
Mo3 O31 Mo9 143.8(13) . . ?
Mo9 O26 Mo5 148.4(13) . . ?
Mo7 O25 Mo9 125.8(12) . . ?
Mo1 O22 Mo11 119.2(11) . . ?
Si1 O21 Mo2 128.1(12) . . ?
Si1 O21 Mo10 124.7(12) . . ?
Mo2 O21 Mo10 94.2(8) . . ?
Si1 O21 Mo12 118.7(12) . . ?
Mo2 O21 Mo12 90.5(7) . . ?
Mo10 O21 Mo12 90.2(7) . . ?
Mo8 O20 Mo1 146.6(13) . . ?
Mo12 O19 Mo7 149.9(12) . . ?
Si1 O18 Mo9 124.3(11) . . ?
Si1 O18 Mo4 125.4(11) . . ?
Mo9 O18 Mo4 93.4(7) . . ?
Si1 O18 Mo7 121.4(12) . . ?
Mo9 O18 Mo7 92.2(7) . . ?
Mo4 O18 Mo7 90.6(7) . . ?
Mo11 O16 Mo10 145.1(14) . . ?
Mo3 O15 Mo11 117.9(11) . . ?
Si1 O14 Mo3 121.4(11) . . ?
Si1 O14 Mo1 122.0(12) . . ?
Mo3 O14 Mo1 95.7(8) . . ?
Si1 O14 Mo11 121.3(11) . . ?
Mo3 O14 Mo11 94.3(8) . . ?
Mo1 O14 Mo11 95.3(8) . . ?
Mo6 O13 Mo12 146.1(12) . . ?
Mo2 O12 Mo12 125.9(13) . . ?
Mo4 O11 Mo10 153.1(15) . . ?
Mo3 O10 Mo1 118.4(11) . . ?
Si1 O9 Mo8 126.9(12) . . ?
Si1 O9 Mo5 121.0(11) . . ?
Mo8 O9 Mo5 94.6(8) . . ?
Si1 O9 Mo6 120.7(12) . . ?
Mo8 O9 Mo6 93.7(7) . . ?
Mo5 O9 Mo6 91.2(7) . . ?
Mo8 O8 Mo6 126.0(13) . . ?
Mo11 O7 Cu1 140.6(16) . . ?
Mo11 O6 Mo4 145.4(14) . . ?
Mo10 O5 Mo12 125.0(12) . . ?
Mo2 O4 Mo10 122.8(13) . . ?
Cu2 OW2 Cu1 89.3(8) . . ?
Cu2 O1W Cu3 94.0(10) . . ?
Mo5 O1 Mo8 122.4(13) . . ?
Mo2 O40 Mo8 137.5(11) . . ?
N4_2 N7 C6_2 109(3) . . ?
C1_1 N1_1 C5_1 120.0 . . ?
N1_1 C1_1 C2_1 120.0 . . ?
C1_1 C2_1 C3_1 120.0 . . ?
C4_1 C3_1 C2_1 120.0 . . ?
C4_1 C3_1 C6_1 120(2) . . ?
C2_1 C3_1 C6_1 119(2) . . ?
C5_1 C4_1 C3_1 120.0 . . ?
C4_1 C5_1 N1_1 120.0 . . ?
N2_1 C6_1 N5_1 115(3) . . ?
N2_1 C6_1 C3_1 128(3) . . ?
N5_1 C6_1 C3_1 116(3) . . ?
N3_1 N2_1 C6_1 103(3) . . ?
N4_1 N3_1 N2_1 112(3) . . ?
N4_1 N3_1 Cu2 122(2) . . ?
N2_1 N3_1 Cu2 124(2) . . ?
N3_1 N4_1 N5_1 109(3) . . ?
N3_1 N4_1 Cu1 125(2) . . ?
N5_1 N4_1 Cu1 121(2) . . ?
C6_1 N5_1 N4_1 100(3) . . ?
C1_2 N1_2 C5_2 120.0 . . ?
C2_2 C1_2 N1_2 120.0 . . ?
C1_2 C2_2 C3_2 120.0 . . ?
C4_2 C3_2 C2_2 120.0 . . ?
C4_2 C3_2 C6_2 117(2) . . ?
C2_2 C3_2 C6_2 123(2) . . ?
C3_2 C4_2 C5_2 120.0 . . ?
C4_2 C5_2 N1_2 120.0 . . ?
N7 C6_2 N2_2 107(3) . . ?
N7 C6_2 C3_2 129(3) . . ?
N2_2 C6_2 C3_2 122(3) . . ?
N3_2 N2_2 C6_2 104(3) . . ?
N2_2 N3_2 N4_2 110(3) . . ?
N2_2 N3_2 Cu2 125(2) . . ?
N4_2 N3_2 Cu2 123(2) . . ?
N7 N4_2 N3_2 109(3) . . ?
N7 N4_2 Cu3 127(2) . . ?
N3_2 N4_2 Cu3 123(2) . . ?
C1_3 N1_3 C5_3 120.0 . . ?
C1_3 N1_3 Cu3 122.9(10) . . ?
C5_3 N1_3 Cu3 117.0(10) . . ?
C2_3 C1_3 N1_3 120.0 . . ?
C3_3 C2_3 C1_3 120.0 . . ?
C2_3 C3_3 C4_3 120.0 . . ?
C2_3 C3_3 C6_3 114.6(18) . . ?
C4_3 C3_3 C6_3 125.4(18) . . ?
C3_3 C4_3 C5_3 120.0 . . ?
C4_3 C5_3 N1_3 120.0 . . ?
N2_3 C6_3 N5_3 110(3) . . ?
N2_3 C6_3 C3_3 120(3) . . ?
N5_3 C6_3 C3_3 130(3) . . ?
N3_3 N2_3 C6_3 99(2) . . ?
N4_3 N3_3 N2_3 115(3) . . ?
N4_3 N3_3 Cu2 126(2) . 2_544 ?
N2_3 N3_3 Cu2 118(2) . 2_544 ?
N3_3 N4_3 N5_3 116(3) . . ?
N3_3 N4_3 Cu3 118(2) . 2_544 ?
N5_3 N4_3 Cu3 125(2) . 2_544 ?
N4_3 N5_3 C6_3 99(3) . . ?
C1_4 N1_4 C5_4 120.0 . . ?
C1_4 N1_4 Cu1 120.8(12) . 2_534 ?
C5_4 N1_4 Cu1 118.9(11) . 2_534 ?
N1_4 C1_4 C2_4 120.0 . . ?
C1_4 C2_4 C3_4 120.0 . . ?
C2_4 C3_4 C4_4 120.0 . . ?
C2_4 C3_4 C6_4 115.3(18) . . ?
C4_4 C3_4 C6_4 123.3(19) . . ?
C3_4 C4_4 C5_4 120.0 . . ?
C4_4 C5_4 N1_4 120.0 . . ?
N5_4 C6_4 N2_4 116(3) . . ?
N5_4 C6_4 C3_4 121(3) . . ?
N2_4 C6_4 C3_4 122(3) . . ?
N3_4 N2_4 C6_4 105(3) . . ?
N2_4 N3_4 N4_4 106(3) . . ?
N2_4 N3_4 Cu2 129(2) . . ?
N4_4 N3_4 Cu2 123(2) . . ?
N5_4 N4_4 N3_4 103(2) . . ?
N5_4 N4_4 Cu1 136(2) . . ?
N3_4 N4_4 Cu1 120(2) . . ?
C6_4 N5_4 N4_4 108(3) . . ?

loop_
_geom_bond_atom_site_label_1
_geom_bond_atom_site_label_2
_geom_bond_distance
_geom_bond_site_symmetry_2
_geom_bond_publ_flag
Mo1 O24 1.67(3) . ?
Mo1 O38 1.85(3) . ?
Mo1 O20 1.91(2) . ?
Mo1 O22 1.94(2) . ?
Mo1 O10 2.01(2) . ?
Mo1 O14 2.33(2) . ?
Mo2 O17 1.70(3) . ?
Mo2 O12 1.85(2) . ?
Mo2 O40 1.886(19) . ?
Mo2 O38 1.94(2) . ?
Mo2 O4 1.95(2) . ?
Mo2 O21 2.32(2) . ?
Mo3 O36 1.65(2) . ?
Mo3 O33 1.87(2) . ?
Mo3 O31 1.88(2) . ?
Mo3 O15 1.96(2) . ?
Mo3 O10 1.99(2) . ?
Mo3 O14 2.31(2) . ?
Mo4 O2 1.66(2) . ?
Mo4 O32 1.85(3) . ?
Mo4 O11 1.86(3) . ?
Mo4 O6 2.10(2) . ?
Mo4 O18 2.38(2) . ?
Mo5 O28 1.67(2) . ?
Mo5 O33 1.89(2) . ?
Mo5 O26 1.90(2) . ?
Mo5 O37 1.93(2) . ?
Mo5 O1 1.94(3) . ?
Mo5 O9 2.40(2) . ?
Mo9 O39 1.64(3) . ?
Mo9 O26 1.85(2) . ?
Mo9 O31 1.91(2) . ?
Mo9 O25 1.94(2) . ?
Mo9 O18 2.35(2) . ?
Mo8 O3 1.71(3) . ?
Mo8 O8 1.85(2) . ?
Mo8 O20 1.88(2) . ?
Mo8 O40 1.97(2) . ?
Mo8 O1 1.98(3) . ?
Mo8 O9 2.28(2) . ?
Mo7 O27 1.65(3) . ?
Mo7 O35 1.84(2) . ?
Mo7 O19 1.89(2) . ?
Mo7 O25 1.93(2) . ?
Mo7 O32 2.00(3) . ?
Mo7 O18 2.43(2) . ?
Mo11 O7 1.68(3) . ?
Mo11 O6 1.74(2) . ?
Mo11 O16 1.85(2) . ?
Mo11 O15 2.01(2) . ?
Mo11 O22 2.06(2) . ?
Mo11 O14 2.33(2) . ?
Mo10 O23 1.69(2) . ?
Mo10 O11 1.88(3) . ?
Mo10 O5 1.88(2) . ?
Mo10 O4 1.95(3) . ?
Mo10 O16 1.99(2) . ?
Mo10 O21 2.35(2) . ?
Mo6 O34 1.68(3) . ?
Mo6 O35 1.88(2) . ?
Mo6 O13 1.92(2) . ?
Mo6 O37 1.92(3) . ?
Mo6 O8 1.98(2) . ?
Mo6 O9 2.41(2) . ?
Mo12 O30 1.73(3) . ?
Mo12 O19 1.87(2) . ?
Mo12 O13 1.93(2) . ?
Mo12 O5 1.95(2) . ?
Mo12 O12 1.96(2) . ?
Mo12 O21 2.45(2) . ?
Cu3 N4_2 1.99(3) . ?
Cu3 N1_3 1.983(13) . ?
Cu3 O2W 1.99(3) . ?
Cu3 N4_3 2.08(2) 2_545 ?
Cu3 O1W 2.49(3) . ?
Cu2 N3_4 1.89(3) . ?
Cu2 N3_1 1.98(3) . ?
Cu2 N3_2 2.02(3) . ?
Cu2 N3_3 2.07(3) 2_545 ?
Cu2 O1W 2.30(3) . ?
Cu2 OW2 2.47(3) . ?
Cu1 N4_4 1.96(3) . ?
Cu1 O3S 2.05(3) . ?
Cu1 N4_1 1.98(3) . ?
Cu1 N1_4 2.042(14) 2_535 ?
Cu1 O7 2.44(3) . ?
Cu1 OW2 2.51(3) . ?
Si1 O18 1.56(2) . ?
Si1 O21 1.62(2) . ?
Si1 O9 1.64(2) . ?
Si1 O14 1.72(3) . ?
N7 N4_2 1.23(4) . ?
N7 C6_2 1.34(4) . ?
N1_1 C1_1 1.3900 . ?
N1_1 C5_1 1.3900 . ?
C1_1 C2_1 1.3900 . ?
C2_1 C3_1 1.3900 . ?
C3_1 C4_1 1.3900 . ?
C3_1 C6_1 1.49(4) . ?
C4_1 C5_1 1.3900 . ?
C6_1 N2_1 1.35(5) . ?
C6_1 N5_1 1.38(5) . ?
N2_1 N3_1 1.32(4) . ?
N3_1 N4_1 1.33(4) . ?
N4_1 N5_1 1.41(4) . ?
N1_2 C1_2 1.3900 . ?
N1_2 C5_2 1.3900 . ?
C1_2 C2_2 1.3900 . ?
C2_2 C3_2 1.3900 . ?
C3_2 C4_2 1.3900 . ?
C3_2 C6_2 1.42(4) . ?
C4_2 C5_2 1.3900 . ?
C6_2 N2_2 1.37(4) . ?
N2_2 N3_2 1.31(4) . ?
N3_2 N4_2 1.34(4) . ?
N1_3 C1_3 1.3900 . ?
N1_3 C5_3 1.3900 . ?
C1_3 C2_3 1.3900 . ?
C2_3 C3_3 1.3900 . ?
C3_3 C4_3 1.3900 . ?
C3_3 C6_3 1.44(3) . ?
C4_3 C5_3 1.3900 . ?
C6_3 N2_3 1.44(4) . ?
C6_3 N5_3 1.44(4) . ?
N2_3 N3_3 1.34(3) . ?
N3_3 N4_3 1.22(4) . ?
N4_3 N5_3 1.32(4) . ?
N1_4 C1_4 1.3900 . ?
N1_4 C5_4 1.3900 . ?
C1_4 C2_4 1.3900 . ?
C2_4 C3_4 1.3900 . ?
C3_4 C4_4 1.3900 . ?
C3_4 C6_4 1.51(4) . ?
C4_4 C5_4 1.3900 . ?
C6_4 N5_4 1.19(4) . ?
C6_4 N2_4 1.33(4) . ?
N2_4 N3_4 1.32(4) . ?
N3_4 N4_4 1.46(4) . ?
N4_4 N5_4 1.38(4) . ?
